data_1550908
loop_
_publ_author_name
'Fang, Yang'
'Sojdak, Christopher A.'
'Dey, Gangotri'
'Teat, Simon'
'Li, Mingxing'
'Cotlet, Mircea'
'Zhu, Kun'
'Liu, Wei'
'Wang, Lu'
'O'Carroll, Deirdre'
'Li, Jing'

_publ_section_title
;
 Highly Efficient and Very Robust Blue-Excitable Yellow Phosphors Built on
 Multiple-Stranded One-Dimensional Inorganic-Organic Hybrid Chains
;
_journal_name_full 'Chemical Science'
_journal_paper_doi 10.1039/C9SC00970A
_journal_year 2019
_chemical_formula_sum 'C17 H18 Cu I N6'
_chemical_formula_weight 496.81
_space_group_crystal_system triclinic
_space_group_IT_number 2
_space_group_name_Hall '-P 1'
_space_group_name_H-M_alt 'P -1'
_symmetry_space_group_name_Hall '-P 1'
_symmetry_space_group_name_H-M 'P -1'
_atom_sites_solution_hydrogens geom
_atom_sites_solution_primary 'Dual space'
_atom_sites_solution_secondary difmap
_audit_creation_method SHELXL-2014/7
_audit_update_record
;
2019-01-05 deposited with the CCDC.    2019-04-17 downloaded from the CCDC.
;
_cell_angle_alpha 82.819(2)
_cell_angle_beta 81.825(2)
_cell_angle_gamma 63.474(2)
_cell_formula_units_Z 2
_cell_length_a 9.3371(5)
_cell_length_b 10.3738(6)
_cell_length_c 10.4214(6)
_cell_measurement_reflns_used 9731
_cell_measurement_temperature 100(2)
_cell_measurement_theta_max 37.3922
_cell_measurement_theta_min 2.9300
_cell_volume 891.83(9)
_computing_cell_refinement 'Bruker SAINT v8.38a'
_computing_data_collection 'Bruker APEX 3'
_computing_data_reduction 'Bruker SAINT v8.38a'
_computing_molecular_graphics 'Bruker SHELXTL'
_computing_publication_material 'Bruker SHELXTL & local programs'
_computing_structure_refinement 'SHELXL-2014/7 (Sheldrick, 2014)'
_computing_structure_solution 'Bruker SHELXTL 2014/5'
_diffrn_ambient_temperature 100(2)
_diffrn_detector_area_resol_mean 7.39
_diffrn_measured_fraction_theta_full 0.995
_diffrn_measured_fraction_theta_max 0.993
_diffrn_measurement_device_type 'Bruker D8 with PHOTONII detector'
_diffrn_measurement_method '\w/\q shutterless scans'
_diffrn_radiation_type synchrotron
_diffrn_radiation_wavelength 0.7293
_diffrn_reflns_av_R_equivalents 0.0499
_diffrn_reflns_av_unetI/netI 0.0435
_diffrn_reflns_Laue_measured_fraction_full 0.995
_diffrn_reflns_Laue_measured_fraction_max 0.993
_diffrn_reflns_limit_h_max 15
_diffrn_reflns_limit_h_min -15
_diffrn_reflns_limit_k_max 17
_diffrn_reflns_limit_k_min -17
_diffrn_reflns_limit_l_max 17
_diffrn_reflns_limit_l_min -17
_diffrn_reflns_number 37648
_diffrn_reflns_point_group_measured_fraction_full 0.995
_diffrn_reflns_point_group_measured_fraction_max 0.993
_diffrn_reflns_theta_full 25.950
_diffrn_reflns_theta_max 37.422
_diffrn_reflns_theta_min 2.257
_diffrn_source 'Advanced Light Source station 11.3.1'
_exptl_absorpt_coefficient_mu 3.158
_exptl_absorpt_correction_T_max 0.833
_exptl_absorpt_correction_T_min 0.692
_exptl_absorpt_correction_type multi-scan
_exptl_absorpt_process_details 'SADABS 2016/2 Bruker AXS Madison WI USA'
_exptl_crystal_colour yellow
_exptl_crystal_density_diffrn 1.850
_exptl_crystal_description block
_exptl_crystal_F_000 488
_exptl_crystal_size_max 0.160
_exptl_crystal_size_mid 0.110
_exptl_crystal_size_min 0.060
_refine_diff_density_max 1.420
_refine_diff_density_min -1.073
_refine_diff_density_rms 0.256
_refine_ls_extinction_coef 0.0275(13)
_refine_ls_extinction_expression Fc^*^=kFc[1+0.001xFc^2^\l^3^/sin(2\q)]^-1/4^
_refine_ls_extinction_method 'SHELXL-2014/7 (Sheldrick 2014'
_refine_ls_goodness_of_fit_ref 1.126
_refine_ls_hydrogen_treatment constr
_refine_ls_matrix_type full
_refine_ls_number_parameters 227
_refine_ls_number_reflns 8586
_refine_ls_number_restraints 0
_refine_ls_restrained_S_all 1.126
_refine_ls_R_factor_all 0.0359
_refine_ls_R_factor_gt 0.0323
_refine_ls_shift/su_max 0.001
_refine_ls_shift/su_mean 0.000
_refine_ls_structure_factor_coef Fsqd
_refine_ls_weighting_details 'w=1/[\s^2^(Fo^2^)+(0.0246P)^2^+0.9890P] where P=(Fo^2^+2Fc^2^)/3'
_refine_ls_weighting_scheme calc
_refine_ls_wR_factor_gt 0.0741
_refine_ls_wR_factor_ref 0.0772
_reflns_Friedel_coverage 0.000
_reflns_number_gt 7954
_reflns_number_total 8586
_reflns_threshold_expression 'I > 2\s(I)'
_cod_data_source_file c9sc00970a2.cif
_cod_data_source_block yf3-122d_a
_cod_database_code 1550908
_shelx_shelxl_version_number 2014/7
_shelx_space_group_comment
;
The symmetry employed for this shelxl refinement is uniquely defined
by the following loop, which should always be used as a source of
symmetry information in preference to the above space-group names.
They are only intended as comments.
;
_shelx_estimated_absorpt_t_min 0.632
_shelx_estimated_absorpt_t_max 0.833

loop_
_space_group_symop_operation_xyz
'x, y, z'
'-x, -y, -z'

loop_
_atom_site_label
_atom_site_type_symbol
_atom_site_fract_x
_atom_site_fract_y
_atom_site_fract_z
_atom_site_U_iso_or_equiv
_atom_site_adp_type
_atom_site_occupancy
_atom_site_site_symmetry_order
_atom_site_calc_flag
_atom_site_refinement_flags_posn
_atom_site_refinement_flags_adp
Cu1 Cu 0.90849(3) 0.11309(2) 0.09030(2) 0.01382(5) Uani 1 1 d . .
I1 I 0.77152(2) 0.01075(2) -0.04737(2) 0.01243(4) Uani 1 1 d . .
N1 N 0.83234(17) 0.33094(15) 0.05639(14) 0.0127(2) Uani 1 1 d . .
N2 N 0.88281(18) 0.39661(15) 0.12647(14) 0.0129(2) Uani 1 1 d . .
N3 N 0.82371(17) 0.53697(15) 0.08434(14) 0.0120(2) Uani 1 1 d . .
C1 C 0.73628(19) 0.43112(17) -0.03229(16) 0.0115(2) Uani 1 1 d . .
C2 C 0.6493(2) 0.41869(18) -0.12577(16) 0.0134(3) Uani 1 1 d . .
H2A H 0.6512 0.3289 -0.1389 0.016 Uiso 1 1 calc R U
C3 C 0.5607(2) 0.54441(19) -0.19750(17) 0.0152(3) Uani 1 1 d . .
H3A H 0.5002 0.5406 -0.2617 0.018 Uiso 1 1 calc R U
C4 C 0.5570(2) 0.67868(19) -0.17845(17) 0.0159(3) Uani 1 1 d . .
H4A H 0.4936 0.7621 -0.2299 0.019 Uiso 1 1 calc R U
C5 C 0.6423(2) 0.69214(18) -0.08783(17) 0.0143(3) Uani 1 1 d . .
H5A H 0.6412 0.7818 -0.0757 0.017 Uiso 1 1 calc R U
C6 C 0.73100(19) 0.56460(18) -0.01462(16) 0.0120(2) Uani 1 1 d . .
C7 C 0.8523(2) 0.64126(18) 0.14584(16) 0.0130(3) Uani 1 1 d . .
H7A H 0.8793 0.7045 0.0776 0.016 Uiso 1 1 calc R U
H7B H 0.9457 0.5889 0.1974 0.016 Uiso 1 1 calc R U
C8 C 0.7067(2) 0.73421(18) 0.23439(16) 0.0137(3) Uani 1 1 d . .
H8A H 0.7199 0.8190 0.2541 0.016 Uiso 1 1 calc R U
H8B H 0.6091 0.7702 0.1880 0.016 Uiso 1 1 calc R U
C9 C 0.6832(2) 0.6526(2) 0.36146(17) 0.0159(3) Uani 1 1 d . .
H9A H 0.7856 0.6065 0.4023 0.019 Uiso 1 1 calc R U
H9B H 0.6572 0.5749 0.3421 0.019 Uiso 1 1 calc R U
C10 C 0.5500(2) 0.7485(2) 0.45830(18) 0.0184(3) Uani 1 1 d . .
H10A H 0.5617 0.6964 0.5453 0.022 Uiso 1 1 calc R U
H10B H 0.5636 0.8369 0.4638 0.022 Uiso 1 1 calc R U
C11 C 0.3809(2) 0.7921(2) 0.42224(18) 0.0167(3) Uani 1 1 d . .
H11A H 0.3667 0.8466 0.3363 0.020 Uiso 1 1 calc R U
H11B H 0.3658 0.7046 0.4164 0.020 Uiso 1 1 calc R U
N4 N 0.26110(18) 0.88174(17) 0.52035(14) 0.0141(2) Uani 1 1 d . .
N5 N 0.24802(18) 0.82273(17) 0.64147(15) 0.0152(3) Uani 1 1 d . .
N6 N 0.14702(18) 0.92572(16) 0.71530(14) 0.0133(2) Uani 1 1 d . .
C12 C 0.1669(2) 1.02718(19) 0.51417(16) 0.0132(3) Uani 1 1 d . .
C13 C 0.1354(2) 1.1366(2) 0.41328(17) 0.0171(3) Uani 1 1 d . .
H13A H 0.1852 1.1173 0.3273 0.020 Uiso 1 1 calc R U
C14 C 0.0280(2) 1.2735(2) 0.44656(19) 0.0191(3) Uani 1 1 d . .
H14A H 0.0025 1.3510 0.3814 0.023 Uiso 1 1 calc R U
C15 C -0.0460(2) 1.3024(2) 0.57547(19) 0.0177(3) Uani 1 1 d . .
H15A H -0.1184 1.3988 0.5942 0.021 Uiso 1 1 calc R U
C16 C -0.0155(2) 1.19467(19) 0.67379(17) 0.0145(3) Uani 1 1 d . .
H16A H -0.0655 1.2141 0.7597 0.017 Uiso 1 1 calc R U
C17 C 0.09282(19) 1.05484(18) 0.64073(16) 0.0118(2) Uani 1 1 d . .

loop_
_atom_site_aniso_label
_atom_site_aniso_U_11
_atom_site_aniso_U_22
_atom_site_aniso_U_33
_atom_site_aniso_U_23
_atom_site_aniso_U_13
_atom_site_aniso_U_12
Cu1 0.01634(10) 0.01181(9) 0.01235(9) 0.00020(7) -0.00132(7) -0.00557(7)
I1 0.01314(5) 0.01051(5) 0.01345(5) -0.00160(3) -0.00084(3) -0.00492(4)
N1 0.0130(6) 0.0112(5) 0.0126(6) -0.0009(4) -0.0013(4) -0.0042(5)
N2 0.0134(6) 0.0110(5) 0.0127(6) -0.0009(4) -0.0014(4) -0.0040(5)
N3 0.0124(5) 0.0108(5) 0.0123(6) -0.0004(4) -0.0014(4) -0.0045(4)
C1 0.0114(6) 0.0102(6) 0.0117(6) -0.0005(5) -0.0001(5) -0.0041(5)
C2 0.0141(6) 0.0134(6) 0.0132(6) -0.0024(5) -0.0005(5) -0.0062(5)
C3 0.0154(7) 0.0154(7) 0.0143(7) -0.0010(5) -0.0040(5) -0.0056(6)
C4 0.0181(7) 0.0139(7) 0.0147(7) 0.0009(5) -0.0043(6) -0.0057(6)
C5 0.0164(7) 0.0107(6) 0.0143(7) 0.0007(5) -0.0027(5) -0.0047(5)
C6 0.0116(6) 0.0119(6) 0.0115(6) -0.0007(5) -0.0008(5) -0.0043(5)
C7 0.0125(6) 0.0143(6) 0.0134(6) -0.0035(5) 0.0001(5) -0.0065(5)
C8 0.0136(6) 0.0137(6) 0.0128(6) -0.0031(5) 0.0003(5) -0.0050(5)
C9 0.0139(7) 0.0179(7) 0.0129(7) -0.0013(5) 0.0009(5) -0.0049(6)
C10 0.0137(7) 0.0253(8) 0.0128(7) -0.0056(6) 0.0007(5) -0.0051(6)
C11 0.0136(7) 0.0204(8) 0.0141(7) -0.0078(6) 0.0018(5) -0.0048(6)
N4 0.0130(6) 0.0158(6) 0.0112(6) -0.0032(5) 0.0001(4) -0.0040(5)
N5 0.0145(6) 0.0165(6) 0.0125(6) -0.0020(5) 0.0001(5) -0.0051(5)
N6 0.0130(6) 0.0125(6) 0.0128(6) -0.0020(4) 0.0000(4) -0.0042(5)
C12 0.0119(6) 0.0159(7) 0.0120(6) -0.0023(5) -0.0011(5) -0.0061(5)
C13 0.0192(7) 0.0208(8) 0.0110(6) 0.0008(6) -0.0023(6) -0.0088(6)
C14 0.0214(8) 0.0184(8) 0.0159(7) 0.0034(6) -0.0041(6) -0.0077(6)
C15 0.0188(7) 0.0151(7) 0.0182(7) -0.0007(6) -0.0029(6) -0.0064(6)
C16 0.0145(7) 0.0145(7) 0.0138(7) -0.0025(5) -0.0008(5) -0.0053(5)
C17 0.0107(6) 0.0133(6) 0.0113(6) -0.0010(5) -0.0011(5) -0.0050(5)

loop_
_atom_type_symbol
_atom_type_description
_atom_type_scat_dispersion_real
_atom_type_scat_dispersion_imag
_atom_type_scat_source
C C 0.0034 0.0017 'XDISP Program in WinGX S.Brennan & P.L.Cowan Rev.Sci.Instrum.63,850 1992'
H H 0.0000 0.0000 'XDISP Program in WinGX S.Brennan & P.L.Cowan Rev.Sci.Instrum.63,850 1992'
N N 0.0066 0.0035 'XDISP Program in WinGX S.Brennan & P.L.Cowan Rev.Sci.Instrum.63,850 1992'
Cu Cu 0.3201 1.3305 'XDISP Program in WinGX S.Brennan & P.L.Cowan Rev.Sci.Instrum.63,850 1992'
I I -0.3983 1.9061 'XDISP Program in WinGX S.Brennan & P.L.Cowan Rev.Sci.Instrum.63,850 1992'

loop_
_geom_angle_atom_site_label_1
_geom_angle_atom_site_label_2
_geom_angle_atom_site_label_3
_geom_angle
_geom_angle_site_symmetry_1
_geom_angle_site_symmetry_3
N1 Cu1 N6 107.20(6) . 2_666
N1 Cu1 I1 112.81(4) . .
N6 Cu1 I1 109.44(4) 2_666 .
N1 Cu1 I1 107.30(4) . 2_755
N6 Cu1 I1 106.84(4) 2_666 2_755
I1 Cu1 I1 112.929(9) . 2_755
N1 Cu1 Cu1 128.28(4) . 2_755
N6 Cu1 Cu1 124.27(4) 2_666 2_755
I1 Cu1 Cu1 57.008(8) . 2_755
I1 Cu1 Cu1 55.921(8) 2_755 2_755
Cu1 I1 Cu1 67.070(9) . 2_755
N2 N1 C1 108.75(14) . .
N2 N1 Cu1 118.57(11) . .
C1 N1 Cu1 132.66(12) . .
N1 N2 N3 108.42(14) . .
N2 N3 C6 110.65(14) . .
N2 N3 C7 122.11(14) . .
C6 N3 C7 127.15(14) . .
N1 C1 C6 107.59(14) . .
N1 C1 C2 131.68(15) . .
C6 C1 C2 120.71(15) . .
C3 C2 C1 116.28(15) . .
C3 C2 H2A 121.9 . .
C1 C2 H2A 121.9 . .
C2 C3 C4 122.23(16) . .
C2 C3 H3A 118.9 . .
C4 C3 H3A 118.9 . .
C5 C4 C3 122.06(16) . .
C5 C4 H4A 119.0 . .
C3 C4 H4A 119.0 . .
C4 C5 C6 115.52(16) . .
C4 C5 H5A 122.2 . .
C6 C5 H5A 122.2 . .
N3 C6 C1 104.59(14) . .
N3 C6 C5 132.21(16) . .
C1 C6 C5 123.19(16) . .
N3 C7 C8 112.24(14) . .
N3 C7 H7A 109.2 . .
C8 C7 H7A 109.2 . .
N3 C7 H7B 109.2 . .
C8 C7 H7B 109.2 . .
H7A C7 H7B 107.9 . .
C9 C8 C7 112.82(14) . .
C9 C8 H8A 109.0 . .
C7 C8 H8A 109.0 . .
C9 C8 H8B 109.0 . .
C7 C8 H8B 109.0 . .
H8A C8 H8B 107.8 . .
C8 C9 C10 113.57(15) . .
C8 C9 H9A 108.9 . .
C10 C9 H9A 108.9 . .
C8 C9 H9B 108.9 . .
C10 C9 H9B 108.9 . .
H9A C9 H9B 107.7 . .
C11 C10 C9 113.53(15) . .
C11 C10 H10A 108.9 . .
C9 C10 H10A 108.9 . .
C11 C10 H10B 108.9 . .
C9 C10 H10B 108.9 . .
H10A C10 H10B 107.7 . .
N4 C11 C10 110.04(14) . .
N4 C11 H11A 109.7 . .
C10 C11 H11A 109.7 . .
N4 C11 H11B 109.7 . .
C10 C11 H11B 109.7 . .
H11A C11 H11B 108.2 . .
N5 N4 C12 110.83(14) . .
N5 N4 C11 119.24(15) . .
C12 N4 C11 129.45(15) . .
N6 N5 N4 108.45(14) . .
N5 N6 C17 108.65(14) . .
N5 N6 Cu1 122.37(12) . 2_666
C17 N6 Cu1 128.97(11) . 2_666
N4 C12 C17 104.11(15) . .
N4 C12 C13 133.64(16) . .
C17 C12 C13 122.24(16) . .
C14 C13 C12 115.94(16) . .
C14 C13 H13A 122.0 . .
C12 C13 H13A 122.0 . .
C13 C14 C15 122.01(17) . .
C13 C14 H14A 119.0 . .
C15 C14 H14A 119.0 . .
C16 C15 C14 121.83(17) . .
C16 C15 H15A 119.1 . .
C14 C15 H15A 119.1 . .
C15 C16 C17 116.59(16) . .
C15 C16 H16A 121.7 . .
C17 C16 H16A 121.7 . .
N6 C17 C12 107.96(14) . .
N6 C17 C16 130.66(15) . .
C12 C17 C16 121.39(15) . .

loop_
_geom_bond_atom_site_label_1
_geom_bond_atom_site_label_2
_geom_bond_distance
_geom_bond_site_symmetry_2
Cu1 N1 2.0432(15) .
Cu1 N6 2.0540(15) 2_666
Cu1 I1 2.6336(3) .
Cu1 I1 2.6669(3) 2_755
Cu1 Cu1 2.9284(5) 2_755
I1 Cu1 2.6669(3) 2_755
N1 N2 1.315(2) .
N1 C1 1.379(2) .
N2 N3 1.345(2) .
N3 C6 1.361(2) .
N3 C7 1.461(2) .
C1 C6 1.398(2) .
C1 C2 1.406(2) .
C2 C3 1.383(2) .
C2 H2A 0.9500 .
C3 C4 1.416(3) .
C3 H3A 0.9500 .
C4 C5 1.376(3) .
C4 H4A 0.9500 .
C5 C6 1.403(2) .
C5 H5A 0.9500 .
C7 C8 1.525(2) .
C7 H7A 0.9900 .
C7 H7B 0.9900 .
C8 C9 1.523(2) .
C8 H8A 0.9900 .
C8 H8B 0.9900 .
C9 C10 1.531(3) .
C9 H9A 0.9900 .
C9 H9B 0.9900 .
C10 C11 1.525(3) .
C10 H10A 0.9900 .
C10 H10B 0.9900 .
C11 N4 1.465(2) .
C11 H11A 0.9900 .
C11 H11B 0.9900 .
N4 N5 1.346(2) .
N4 C12 1.364(2) .
N5 N6 1.312(2) .
N6 C17 1.379(2) .
N6 Cu1 2.0540(15) 2_666
C12 C17 1.400(2) .
C12 C13 1.404(2) .
C13 C14 1.376(3) .
C13 H13A 0.9500 .
C14 C15 1.423(3) .
C14 H14A 0.9500 .
C15 C16 1.376(3) .
C15 H15A 0.9500 .
C16 C17 1.401(2) .
C16 H16A 0.9500 .
